data_1518996
loop_
_publ_author_name
'Yetra, Santhivardhana Reddy'
'Mondal, Santigopal'
'Suresh, Eringathodi'
'Biju, Akkattu T.'

_publ_section_title
;
 Enantioselective Synthesis of Functionalized Pyrazoles by NHC-Catalyzed
 Reaction of Pyrazolones with \a,\b-Unsaturated Aldehydes.
;
_journal_issue 6
_journal_name_full 'Organic letters'
_journal_page_first 1417
_journal_page_last 1420
_journal_paper_doi 10.1021/acs.orglett.5b00293
_journal_volume 17
_journal_year 2015
_chemical_formula_sum 'C20 H20 N2 O3'
_chemical_formula_weight 336.38
_chemical_name_systematic
; 
 ? 
;
_space_group_IT_number 19
_symmetry_cell_setting orthorhombic
_symmetry_space_group_name_Hall 'P 2ac 2ab'
_symmetry_space_group_name_H-M 'P 21 21 21'
_atom_sites_solution_hydrogens geom
_atom_sites_solution_primary direct
_atom_sites_solution_secondary difmap
_audit_creation_method SHELXL-97
_cell_angle_alpha 90.00
_cell_angle_beta 90.00
_cell_angle_gamma 90.00
_cell_formula_units_Z 4
_cell_length_a 9.8991(11)
_cell_length_b 10.1513(11)
_cell_length_c 17.5003(19)
_cell_measurement_reflns_used 3271
_cell_measurement_temperature 150(2)
_cell_measurement_theta_max 25.28
_cell_measurement_theta_min 2.32
_cell_volume 1758.6(3)
_computing_cell_refinement 'BRUKER SMART'
_computing_data_collection 'BRUKER SMART'
_computing_data_reduction 'BRUKER SAINT'
_computing_molecular_graphics ORTEP
_computing_structure_refinement 'SHELXL-97 (Sheldrick, 1997)'
_computing_structure_solution 'SHELXS-97 (Sheldrick, 1990)'
_diffrn_ambient_temperature 150(2)
_diffrn_measured_fraction_theta_full 0.998
_diffrn_measured_fraction_theta_max 0.998
_diffrn_measurement_device_type 'BRUKER SMARTAPEX CCD DIFFRACTOMETER'
_diffrn_measurement_method 'OMEGA-PHI SCAN'
_diffrn_radiation_monochromator graphite
_diffrn_radiation_source 'fine-focus sealed tube'
_diffrn_radiation_type MoK\a
_diffrn_radiation_wavelength 0.71073
_diffrn_reflns_av_R_equivalents 0.0346
_diffrn_reflns_av_sigmaI/netI 0.0437
_diffrn_reflns_limit_h_max 8
_diffrn_reflns_limit_h_min -12
_diffrn_reflns_limit_k_max 12
_diffrn_reflns_limit_k_min -12
_diffrn_reflns_limit_l_max 21
_diffrn_reflns_limit_l_min -19
_diffrn_reflns_number 9511
_diffrn_reflns_theta_full 26.00
_diffrn_reflns_theta_max 26.00
_diffrn_reflns_theta_min 2.32
_exptl_absorpt_coefficient_mu 0.086
_exptl_absorpt_correction_T_max 0.9863
_exptl_absorpt_correction_T_min 0.9688
_exptl_absorpt_correction_type multi-scan
_exptl_absorpt_process_details 'BRUKER SADABS'
_exptl_crystal_colour COLOURLESS
_exptl_crystal_density_diffrn 1.271
_exptl_crystal_density_method 'not measured'
_exptl_crystal_description BLOCKS
_exptl_crystal_F_000 712
_exptl_crystal_size_max 0.37
_exptl_crystal_size_mid 0.23
_exptl_crystal_size_min 0.16
_refine_diff_density_max 0.233
_refine_diff_density_min -0.219
_refine_diff_density_rms 0.045
_refine_ls_abs_structure_details 'Flack H D (1983), Acta Cryst. A39, 876-881'
_refine_ls_abs_structure_Flack -0.2(17)
_refine_ls_extinction_method none
_refine_ls_goodness_of_fit_ref 1.210
_refine_ls_hydrogen_treatment mixed
_refine_ls_matrix_type full
_refine_ls_number_parameters 229
_refine_ls_number_reflns 3445
_refine_ls_number_restraints 0
_refine_ls_restrained_S_all 1.210
_refine_ls_R_factor_all 0.0683
_refine_ls_R_factor_gt 0.0612
_refine_ls_shift/su_max 0.000
_refine_ls_shift/su_mean 0.000
_refine_ls_structure_factor_coef Fsqd
_refine_ls_weighting_details 'calc w=1/[\s^2^(Fo^2^)+(0.0492P)^2^+0.4182P] where P=(Fo^2^+2Fc^2^)/3'
_refine_ls_weighting_scheme calc
_refine_ls_wR_factor_gt 0.1235
_refine_ls_wR_factor_ref 0.1261
_reflns_number_gt 3200
_reflns_number_total 3445
_reflns_threshold_expression >2sigma(I)
_cod_data_source_file ol5b00293_si_001.cif
_cod_data_source_block phm
_cod_depositor_comments
;
The following automatic conversions were performed:

'_symmetry_cell_setting' value 'ORTHORHOMBIC' changed to
'orthorhombic' according to
/usr/data/users/saulius/crontab/automatic-downloads/current/ACS/lib/dictionaries/cif_core.dic
dictionary named 'cif_core.dic' version 2.4.2 from 2011-04-26.

'_exptl_absorpt_correction_type' value 'MULTI-SCAN' changed to
'multi-scan' according to
/usr/data/users/saulius/crontab/automatic-downloads/current/ACS/lib/dictionaries/cif_core.dic
dictionary named 'cif_core.dic' version 2.4.2 from 2011-04-26.

Automatic conversion script
Id: cif_fix_values 3143 2015-03-26 13:38:13Z robertas 
;
_cod_original_sg_symbol_H-M P212121
_cod_database_code 1518996

loop_
_symmetry_equiv_pos_as_xyz
'x, y, z'
'-x+1/2, -y, z+1/2'
'-x, y+1/2, -z+1/2'
'x+1/2, -y+1/2, -z'

loop_
_atom_site_label
_atom_site_type_symbol
_atom_site_fract_x
_atom_site_fract_y
_atom_site_fract_z
_atom_site_U_iso_or_equiv
_atom_site_adp_type
_atom_site_occupancy
_atom_site_symmetry_multiplicity
_atom_site_calc_flag
_atom_site_refinement_flags
O1 O 0.71734(19) 0.42406(19) 0.81380(11) 0.0351(5) Uani 1 1 d .
O2 O 0.6438(2) 0.2251(2) 0.78742(11) 0.0448(6) Uani 1 1 d .
O3 O 0.5153(2) 0.37478(17) 0.96960(10) 0.0323(5) Uani 1 1 d .
C7 C 0.5779(3) 0.7249(3) 0.87832(14) 0.0265(6) Uani 1 1 d .
N1 N 0.7064(2) 0.7590(2) 0.86650(12) 0.0303(5) Uani 1 1 d .
C1 C 0.3585(3) 0.7957(3) 0.93710(15) 0.0312(6) Uani 1 1 d .
H1 H 0.3330 0.7080 0.9423 0.037 Uiso 1 1 calc R
C2 C 0.2709(3) 0.8945(3) 0.96106(15) 0.0341(7) Uani 1 1 d .
H2 H 0.1876 0.8726 0.9820 0.041 Uiso 1 1 calc R
C3 C 0.3076(3) 1.0241(3) 0.95372(16) 0.0396(7) Uani 1 1 d .
H3 H 0.2490 1.0903 0.9695 0.048 Uiso 1 1 calc R
C4 C 0.4314(3) 1.0561(3) 0.92290(16) 0.0390(7) Uani 1 1 d .
H4 H 0.4563 1.1441 0.9183 0.047 Uiso 1 1 calc R
C5 C 0.5181(3) 0.9593(3) 0.89891(14) 0.0326(7) Uani 1 1 d .
H5 H 0.6011 0.9824 0.8780 0.039 Uiso 1 1 calc R
C6 C 0.4832(3) 0.8259(3) 0.90556(13) 0.0272(6) Uani 1 1 d .
N2 N 0.7701(2) 0.6480(2) 0.84125(12) 0.0313(5) Uani 1 1 d .
C8 C 0.6810(3) 0.5483(3) 0.83743(14) 0.0285(6) Uani 1 1 d .
C9 C 0.6131(3) 0.3361(3) 0.79998(14) 0.0340(7) Uani 1 1 d .
C10 C 0.4722(3) 0.3929(3) 0.79789(14) 0.0326(7) Uani 1 1 d .
H10A H 0.4083 0.3210 0.8032 0.039 Uiso 1 1 calc R
H10B H 0.4579 0.4319 0.7479 0.039 Uiso 1 1 calc R
C11 C 0.4388(2) 0.4975(3) 0.85896(14) 0.0272(6) Uani 1 1 d .
H11 H 0.3590 0.5467 0.8421 0.033 Uiso 1 1 calc R
C12 C 0.5570(2) 0.5903(3) 0.86083(13) 0.0249(6) Uani 1 1 d .
C13 C 0.4082(3) 0.4367(3) 0.93535(14) 0.0269(6) Uani 1 1 d .
C14 C 0.3001(3) 0.4279(3) 0.98047(16) 0.0371(7) Uani 1 1 d .
H14 H 0.2148 0.4623 0.9705 0.045 Uiso 1 1 calc R
C15 C 0.3390(3) 0.3565(3) 1.04642(17) 0.0403(8) Uani 1 1 d .
H15 H 0.2843 0.3345 1.0877 0.048 Uiso 1 1 calc R
C16 C 0.4672(3) 0.3274(3) 1.03779(15) 0.0374(7) Uani 1 1 d .
H16 H 0.5186 0.2809 1.0732 0.045 Uiso 1 1 calc R
C17 C 0.9151(3) 0.6530(3) 0.81736(17) 0.0394(7) Uani 1 1 d .
C18 C 0.9900(3) 0.5417(4) 0.8565(2) 0.0612(10) Uani 1 1 d .
H18A H 0.9521 0.4589 0.8409 0.092 Uiso 1 1 calc R
H18B H 0.9817 0.5509 0.9109 0.092 Uiso 1 1 calc R
H18C H 1.0837 0.5447 0.8425 0.092 Uiso 1 1 calc R
C19 C 0.9191(4) 0.6392(4) 0.73119(19) 0.0555(10) Uani 1 1 d .
H19A H 0.8696 0.7103 0.7083 0.083 Uiso 1 1 calc R
H19B H 0.8791 0.5568 0.7167 0.083 Uiso 1 1 calc R
H19C H 1.0112 0.6419 0.7141 0.083 Uiso 1 1 calc R
C20 C 0.9732(3) 0.7837(4) 0.8414(3) 0.0705(12) Uani 1 1 d .
H20A H 0.9667 0.7925 0.8959 0.106 Uiso 1 1 calc R
H20B H 0.9236 0.8536 0.8174 0.106 Uiso 1 1 calc R
H20C H 1.0663 0.7884 0.8263 0.106 Uiso 1 1 calc R

loop_
_atom_site_aniso_label
_atom_site_aniso_U_11
_atom_site_aniso_U_22
_atom_site_aniso_U_33
_atom_site_aniso_U_23
_atom_site_aniso_U_13
_atom_site_aniso_U_12
O1 0.0360(11) 0.0379(11) 0.0315(10) 0.0006(8) 0.0021(9) 0.0063(9)
O2 0.0613(15) 0.0340(12) 0.0389(12) -0.0034(10) -0.0033(10) 0.0057(11)
O3 0.0343(10) 0.0400(11) 0.0226(9) 0.0048(8) -0.0031(8) 0.0003(9)
C7 0.0275(14) 0.0355(16) 0.0166(12) 0.0055(11) -0.0023(10) -0.0017(12)
N1 0.0290(12) 0.0341(13) 0.0277(12) 0.0062(10) -0.0008(10) -0.0007(10)
C1 0.0377(16) 0.0294(15) 0.0265(14) 0.0032(12) -0.0011(12) -0.0070(13)
C2 0.0335(16) 0.0435(18) 0.0252(14) -0.0002(12) 0.0045(12) 0.0042(13)
C3 0.0517(19) 0.0384(18) 0.0288(16) -0.0020(12) 0.0041(14) 0.0116(15)
C4 0.058(2) 0.0250(16) 0.0334(16) -0.0063(12) 0.0067(14) -0.0016(14)
C5 0.0353(15) 0.0409(17) 0.0216(13) 0.0011(12) 0.0025(12) -0.0077(14)
C6 0.0334(15) 0.0339(15) 0.0142(12) 0.0021(10) -0.0016(11) 0.0000(12)
N2 0.0289(12) 0.0390(14) 0.0261(12) 0.0059(10) 0.0021(10) 0.0046(11)
C8 0.0301(14) 0.0329(15) 0.0225(14) 0.0045(11) 0.0003(11) -0.0004(12)
C9 0.0497(18) 0.0373(18) 0.0151(13) 0.0009(12) -0.0025(12) 0.0012(14)
C10 0.0385(16) 0.0382(16) 0.0212(13) 0.0032(11) -0.0042(12) -0.0014(13)
C11 0.0240(13) 0.0334(15) 0.0241(13) 0.0041(11) -0.0046(11) 0.0004(11)
C12 0.0287(14) 0.0304(15) 0.0155(12) 0.0083(10) -0.0002(10) -0.0010(11)
C13 0.0288(14) 0.0248(14) 0.0271(14) 0.0002(11) -0.0083(11) -0.0041(11)
C14 0.0317(15) 0.0401(17) 0.0394(16) 0.0044(13) 0.0054(13) -0.0009(14)
C15 0.054(2) 0.0391(18) 0.0281(16) 0.0028(13) 0.0134(14) -0.0074(15)
C16 0.052(2) 0.0395(17) 0.0205(14) 0.0083(12) -0.0021(13) -0.0036(14)
C17 0.0246(14) 0.059(2) 0.0343(16) 0.0072(14) 0.0035(12) -0.0040(14)
C18 0.0309(17) 0.094(3) 0.058(2) 0.024(2) 0.0063(16) 0.0126(19)
C19 0.0450(19) 0.082(3) 0.0395(18) 0.0118(18) 0.0132(16) 0.0051(19)
C20 0.0342(18) 0.086(3) 0.091(3) -0.013(2) 0.018(2) -0.017(2)

loop_
_atom_type_symbol
_atom_type_description
_atom_type_scat_dispersion_real
_atom_type_scat_dispersion_imag
_atom_type_scat_source
C C 0.0033 0.0016 'International Tables Vol C Tables 4.2.6.8 and 6.1.1.4'
H H 0.0000 0.0000 'International Tables Vol C Tables 4.2.6.8 and 6.1.1.4'
N N 0.0061 0.0033 'International Tables Vol C Tables 4.2.6.8 and 6.1.1.4'
O O 0.0106 0.0060 'International Tables Vol C Tables 4.2.6.8 and 6.1.1.4'

loop_
_geom_angle_atom_site_label_1
_geom_angle_atom_site_label_2
_geom_angle_atom_site_label_3
_geom_angle
C8 O1 C9 116.6(2)
C13 O3 C16 105.8(2)
N1 C7 C12 110.8(2)
N1 C7 C6 118.5(2)
C12 C7 C6 130.6(2)
C7 N1 N2 106.0(2)
C6 C1 C2 121.1(3)
C6 C1 H1 119.5
C2 C1 H1 119.5
C3 C2 C1 119.9(3)
C3 C2 H2 120.0
C1 C2 H2 120.0
C2 C3 C4 119.9(3)
C2 C3 H3 120.1
C4 C3 H3 120.1
C5 C4 C3 120.5(3)
C5 C4 H4 119.7
C3 C4 H4 119.7
C4 C5 C6 120.8(3)
C4 C5 H5 119.6
C6 C5 H5 119.6
C1 C6 C5 117.7(3)
C1 C6 C7 122.9(2)
C5 C6 C7 119.3(3)
C8 N2 N1 109.6(2)
C8 N2 C17 129.9(2)
N1 N2 C17 120.4(2)
N2 C8 C12 109.9(2)
N2 C8 O1 122.3(2)
C12 C8 O1 127.9(2)
O2 C9 O1 116.9(3)
O2 C9 C10 126.5(3)
O1 C9 C10 116.5(2)
C9 C10 C11 116.4(2)
C9 C10 H10A 108.2
C11 C10 H10A 108.2
C9 C10 H10B 108.2
C11 C10 H10B 108.2
H10A C10 H10B 107.3
C12 C11 C13 113.3(2)
C12 C11 C10 106.2(2)
C13 C11 C10 112.1(2)
C12 C11 H11 108.4
C13 C11 H11 108.4
C10 C11 H11 108.4
C8 C12 C7 103.7(2)
C8 C12 C11 119.9(2)
C7 C12 C11 136.3(2)
C14 C13 O3 109.3(2)
C14 C13 C11 135.7(3)
O3 C13 C11 114.9(2)
C13 C14 C15 107.4(3)
C13 C14 H14 126.3
C15 C14 H14 126.3
C16 C15 C14 106.5(3)
C16 C15 H15 126.7
C14 C15 H15 126.7
C15 C16 O3 110.9(3)
C15 C16 H16 124.5
O3 C16 H16 124.5
N2 C17 C20 108.6(3)
N2 C17 C19 107.5(2)
C20 C17 C19 110.5(3)
N2 C17 C18 108.5(2)
C20 C17 C18 110.1(3)
C19 C17 C18 111.6(3)
C17 C18 H18A 109.5
C17 C18 H18B 109.5
H18A C18 H18B 109.5
C17 C18 H18C 109.5
H18A C18 H18C 109.5
H18B C18 H18C 109.5
C17 C19 H19A 109.5
C17 C19 H19B 109.5
H19A C19 H19B 109.5
C17 C19 H19C 109.5
H19A C19 H19C 109.5
H19B C19 H19C 109.5
C17 C20 H20A 109.5
C17 C20 H20B 109.5
H20A C20 H20B 109.5
C17 C20 H20C 109.5
H20A C20 H20C 109.5
H20B C20 H20C 109.5

loop_
_geom_bond_atom_site_label_1
_geom_bond_atom_site_label_2
_geom_bond_distance
O1 C8 1.375(3)
O1 C9 1.386(4)
O2 C9 1.187(3)
O3 C13 1.371(3)
O3 C16 1.372(3)
C7 N1 1.334(3)
C7 C12 1.415(4)
C7 C6 1.469(4)
N1 N2 1.365(3)
C1 C6 1.387(4)
C1 C2 1.390(4)
C1 H1 0.9300
C2 C3 1.371(4)
C2 H2 0.9300
C3 C4 1.378(4)
C3 H3 0.9300
C4 C5 1.371(4)
C4 H4 0.9300
C5 C6 1.402(4)
C5 H5 0.9300
N2 C8 1.344(3)
N2 C17 1.496(3)
C8 C12 1.362(4)
C9 C10 1.510(4)
C10 C11 1.542(4)
C10 H10A 0.9700
C10 H10B 0.9700
C11 C12 1.503(3)
C11 C13 1.503(4)
C11 H11 0.9800
C13 C14 1.333(4)
C14 C15 1.416(4)
C14 H14 0.9300
C15 C16 1.312(4)
C15 H15 0.9300
C16 H16 0.9300
C17 C20 1.506(5)
C17 C19 1.515(4)
C17 C18 1.515(4)
C18 H18A 0.9600
C18 H18B 0.9600
C18 H18C 0.9600
C19 H19A 0.9600
C19 H19B 0.9600
C19 H19C 0.9600
C20 H20A 0.9600
C20 H20B 0.9600
C20 H20C 0.9600
